data_2241709
loop_
_publ_author_name
'Bengiat, Ravell'
'Gil, Maayan'
'Klein, Asne'
'Bogoslavsky, Benny'
'Cohen, Shmuel'
'Yardeni, Guy'
'Zilbermann, Israel'
'Almog, Joseph'

_publ_section_title
;
 Crystal structure of
 (acetato-\k<i>O</i>)(ethanol-\k<i>O</i>)[(9<i>S</i>,17<i>S</i>,21<i>S</i>,29<i>S</i>)-9,17,21,29-tetrahydroxy-18,30-dioxaoctacyclo[18.10.0.0^2,7^.0^8,19^.0^9,17^.0^11,16^.0^21,29^.0^23,28^]triaconta-1,3,5,7,11(16),12,14,19,23(28),24,26-undecaene-10,22-dione-\k^3^<i>O</i>^18^,<i>O</i>^21^,<i>O</i>^22^]caesium
 ethanol monosolvate
;
_journal_coeditor_code LH5813
_journal_issue 7
_journal_name_full 'Acta Crystallographica Section E'
_journal_page_first 884
_journal_page_last 887
_journal_paper_doi 10.1107/S2056989016008860
_journal_volume 72
_journal_year 2016
_chemical_formula_iupac '[Cs (C2 H3 O2) (C28 H16 O8) (C2 H6 O)], C2 H6 O'
_chemical_formula_moiety 'C28 H16 O8, 2(C2 H6 O), Cs, C2 H3 O2'
_chemical_formula_sum 'C34 H31 Cs O12'
_chemical_formula_weight 764.50
_chemical_name_systematic
;(Acetato-\k<i>O</i>)(ethanol-\k<i>O</i>)[(9<i>S</i>,17<i>S</i>,21<i>S</i>,29<i>S</i>)-9,17,21,29-tetrahydroxy-18,30-dioxaoctacyclo[18.10.0.0^2,7^.0^8,19^.0^9,17^.0^11,16^.0^21,29^.0^23,28^]triaconta-1,3,5,7,11(16),12,14,19,23(28),24,26-undecaene-10,22-dione-\k^3^<i>O</i>^18^,<i>O</i>^21^,<i>O</i>^22^]caesium
ethanol monosolvate
;
_space_group_IT_number 2
_symmetry_cell_setting triclinic
_symmetry_space_group_name_Hall '-P 1'
_symmetry_space_group_name_H-M 'P -1'
_atom_sites_solution_hydrogens geom
_atom_sites_solution_primary direct
_atom_sites_solution_secondary difmap
_audit_creation_method SHELXL-97
_cell_angle_alpha 74.741(2)
_cell_angle_beta 70.932(2)
_cell_angle_gamma 89.095(2)
_cell_formula_units_Z 2
_cell_length_a 10.609(2)
_cell_length_b 11.669(2)
_cell_length_c 14.319(2)
_cell_measurement_reflns_used 7362
_cell_measurement_temperature 173.0(10)
_cell_measurement_theta_max 28.092
_cell_measurement_theta_min 2.114
_cell_volume 1611.5(5)
_computing_cell_refinement
;
SAINT (Bruker, 2002)
;
_computing_data_collection
;
SMART (Bruker, 2002)
;
_computing_data_reduction
;
SAINT (Bruker, 2002)
;
_computing_molecular_graphics
;
Mercury (Macrae et al., 2008)
;
_computing_publication_material
;
SHELXTL (Sheldrick, 2008)
;
_computing_structure_refinement
;
SHELXL97 (Sheldrick, 2008)
;
_computing_structure_solution
;
SHELXS97 (Sheldrick, 2008)
;
_diffrn_ambient_temperature 173.0(10)
_diffrn_measured_fraction_theta_full 0.984
_diffrn_measured_fraction_theta_max 0.984
_diffrn_measurement_device_type 'Bruker SMART CCD'
_diffrn_measurement_method '\f and \w scans'
_diffrn_radiation_monochromator graphite
_diffrn_radiation_source 'fine-focus sealed tube'
_diffrn_radiation_type MoK\a
_diffrn_radiation_wavelength 0.71073
_diffrn_reflns_av_R_equivalents 0.0287
_diffrn_reflns_av_sigmaI/netI 0.0321
_diffrn_reflns_limit_h_max 13
_diffrn_reflns_limit_h_min -13
_diffrn_reflns_limit_k_max 14
_diffrn_reflns_limit_k_min -14
_diffrn_reflns_limit_l_max 18
_diffrn_reflns_limit_l_min -18
_diffrn_reflns_number 17584
_diffrn_reflns_theta_full 27.00
_diffrn_reflns_theta_max 27.00
_diffrn_reflns_theta_min 2.11
_exptl_absorpt_coefficient_mu 1.214
_exptl_absorpt_correction_T_max 0.8582
_exptl_absorpt_correction_T_min 0.5105
_exptl_absorpt_correction_type multi-scan
_exptl_absorpt_process_details
;
(SADABS; Bruker, 2002)
;
_exptl_crystal_colour colorless
_exptl_crystal_density_diffrn 1.576
_exptl_crystal_density_method 'not measured'
_exptl_crystal_description Prisme
_exptl_crystal_F_000 772
_exptl_crystal_size_max 0.64
_exptl_crystal_size_mid 0.24
_exptl_crystal_size_min 0.13
_refine_diff_density_max 1.724
_refine_diff_density_min -0.664
_refine_ls_extinction_method none
_refine_ls_goodness_of_fit_ref 1.190
_refine_ls_hydrogen_treatment mixed
_refine_ls_matrix_type full
_refine_ls_number_parameters 451
_refine_ls_number_reflns 6917
_refine_ls_number_restraints 0
_refine_ls_restrained_S_all 1.190
_refine_ls_R_factor_all 0.0342
_refine_ls_R_factor_gt 0.0336
_refine_ls_shift/su_max 0.007
_refine_ls_shift/su_mean 0.000
_refine_ls_structure_factor_coef Fsqd
_refine_ls_weighting_details 'calc w=1/[\s^2^(Fo^2^)+(0.0375P)^2^+1.2130P] where P=(Fo^2^+2Fc^2^)/3'
_refine_ls_weighting_scheme calc
_refine_ls_wR_factor_gt 0.0848
_refine_ls_wR_factor_ref 0.0853
_reflns_number_gt 6818
_reflns_number_total 6917
_reflns_threshold_expression I>2\s(I)
_cod_data_source_file lh5813sup1.cif
_cod_data_source_block I
_cod_original_cell_volume 1611.5(4)
_cod_database_code 2241709

loop_
_symmetry_equiv_pos_as_xyz
'x, y, z'
'-x, -y, -z'

loop_
_atom_site_type_symbol
_atom_site_label
_atom_site_fract_x
_atom_site_fract_y
_atom_site_fract_z
_atom_site_U_iso_or_equiv
_atom_site_adp_type
_atom_site_calc_flag
_atom_site_refinement_flags
_atom_site_occupancy
_atom_site_symmetry_multiplicity
C C1 0.2002(2) 0.13669(19) 1.17244(17) 0.0175(4) Uani d . 1 1
C C2 0.1777(2) 0.1095(2) 1.27587(18) 0.0199(4) Uani d . 1 1
C C3 0.2805(2) 0.1067(2) 1.31994(18) 0.0209(5) Uani d . 1 1
C C4 0.4154(2) 0.1316(2) 1.25043(19) 0.0213(5) Uani d . 1 1
C C5 0.4384(2) 0.1527(2) 1.14390(18) 0.0194(4) Uani d . 1 1
C C6 0.3334(2) 0.15554(19) 1.10705(17) 0.0181(4) Uani d . 1 1
C C7 0.2532(3) 0.0832(2) 1.4266(2) 0.0264(5) Uani d . 1 1
H H7 0.1638 0.0640 1.4725 0.032 Uiso calc R 1 1
C C8 0.3557(3) 0.0882(3) 1.4641(2) 0.0316(6) Uani d . 1 1
H H8 0.3375 0.0731 1.5359 0.038 Uiso calc R 1 1
C C9 0.4886(3) 0.1158(3) 1.3959(2) 0.0327(6) Uani d . 1 1
H H9 0.5586 0.1213 1.4226 0.039 Uiso calc R 1 1
C C10 0.5189(3) 0.1348(2) 1.2928(2) 0.0273(5) Uani d . 1 1
H H10 0.6095 0.1502 1.2489 0.033 Uiso calc R 1 1
C C11 -0.0331(2) 0.1068(2) 1.26594(18) 0.0204(4) Uani d . 1 1
C C12 0.0699(2) 0.1299(2) 1.15298(18) 0.0186(4) Uani d . 1 1
C C13 0.0413(2) 0.2535(2) 1.09573(19) 0.0211(5) Uani d . 1 1
C C14 -0.0449(2) 0.3084(2) 1.17370(19) 0.0230(5) Uani d . 1 1
C C15 -0.0903(2) 0.2250(2) 1.26866(19) 0.0225(5) Uani d . 1 1
C C16 -0.1744(3) 0.2560(3) 1.3541(2) 0.0307(6) Uani d . 1 1
H H16 -0.2059 0.1995 1.4195 0.037 Uiso calc R 1 1
C C17 -0.2108(3) 0.3720(3) 1.3405(2) 0.0404(7) Uani d . 1 1
H H17 -0.2678 0.3952 1.3979 0.048 Uiso calc R 1 1
C C18 -0.1660(3) 0.4555(3) 1.2449(3) 0.0404(7) Uani d . 1 1
H H18 -0.1931 0.5344 1.2380 0.049 Uiso calc R 1 1
C C19 -0.0827(3) 0.4247(2) 1.1601(2) 0.0320(6) Uani d . 1 1
H H19 -0.0521 0.4811 1.0946 0.038 Uiso calc R 1 1
C C21 0.5131(2) 0.1982(2) 0.96238(18) 0.0196(4) Uani d . 1 1
C C22 0.5672(2) 0.1622(2) 1.05530(18) 0.0208(5) Uani d . 1 1
C C23 0.6674(2) 0.2676(2) 1.0343(2) 0.0259(5) Uani d . 1 1
C C24 0.6405(2) 0.3677(2) 0.9577(2) 0.0251(5) Uani d . 1 1
C C25 0.5503(2) 0.3302(2) 0.91796(19) 0.0220(5) Uani d . 1 1
C C26 0.5078(3) 0.4087(2) 0.8450(2) 0.0290(5) Uani d . 1 1
H H26 0.4445 0.3833 0.8192 0.035 Uiso calc R 1 1
C C27 0.5618(3) 0.5262(3) 0.8112(2) 0.0364(6) Uani d . 1 1
H H27 0.5346 0.5824 0.7614 0.044 Uiso calc R 1 1
C C28 0.6550(3) 0.5628(2) 0.8490(2) 0.0380(7) Uani d . 1 1
H H28 0.6919 0.6431 0.8232 0.046 Uiso calc R 1 1
C C29 0.6945(3) 0.4858(2) 0.9226(2) 0.0340(6) Uani d . 1 1
H H29 0.7568 0.5119 0.9490 0.041 Uiso calc R 1 1
Cs Cs1 0.191153(14) 0.124796(13) 0.862730(11) 0.02585(7) Uani d . 1 1
O O1 0.04685(16) 0.08256(15) 1.33507(13) 0.0226(3) Uani d . 1 1
O O2 -0.12922(17) 0.01494(17) 1.29727(14) 0.0243(4) Uani d . 1 1
H H2O -0.099(3) -0.041(3) 1.299(3) 0.034(10) Uiso d . 1 1
O O3 0.06070(17) 0.04548(16) 1.10108(13) 0.0212(3) Uani d . 1 1
H H3O 0.093(3) -0.005(3) 1.122(2) 0.021(8) Uiso d . 1 1
O O4 0.08513(19) 0.29564(16) 1.00382(14) 0.0289(4) Uani d . 1 1
O O5 0.36872(15) 0.17430(15) 1.00338(12) 0.0197(3) Uani d . 1 1
O O6 0.55495(19) 0.13249(16) 0.89154(14) 0.0229(4) Uani d . 1 1
H H6O 0.623(4) 0.137(3) 0.874(3) 0.031(10) Uiso d . 1 1
O O7 0.63353(19) 0.05673(17) 1.06295(15) 0.0262(4) Uani d . 1 1
H H7O 0.584(3) 0.013(3) 1.071(3) 0.031(10) Uiso d . 1 1
O O8 0.7534(2) 0.2654(2) 1.07278(17) 0.0417(5) Uani d . 1 1
C C1A -0.0995(3) 0.2127(2) 0.7471(2) 0.0292(5) Uani d . 1 1
C C2A -0.1497(4) 0.3298(3) 0.7045(3) 0.0605(11) Uani d . 1 1
H H2A1 -0.1226 0.3911 0.7310 0.091 Uiso calc R 1 1
H H2A2 -0.2475 0.3214 0.7254 0.091 Uiso calc R 1 1
H H2A3 -0.1116 0.3529 0.6293 0.091 Uiso calc R 1 1
O O1A 0.02108(18) 0.19599(17) 0.70590(15) 0.0322(4) Uani d . 1 1
O O2A -0.18031(18) 0.13858(16) 0.82327(15) 0.0302(4) Uani d . 1 1
C C1E 0.4943(4) 0.3196(4) 0.5980(3) 0.0606(10) Uani d . 1 1
H H1E1 0.5492 0.3891 0.5951 0.073 Uiso calc R 1 1
H H1E2 0.4918 0.3275 0.5281 0.073 Uiso calc R 1 1
C C2E 0.5549(5) 0.2099(5) 0.6319(3) 0.0800(15) Uani d . 1 1
H H2E1 0.5524 0.1999 0.7027 0.120 Uiso calc R 1 1
H H2E2 0.6479 0.2146 0.5869 0.120 Uiso calc R 1 1
H H2E3 0.5049 0.1418 0.6290 0.120 Uiso calc R 1 1
O O1E 0.3619(3) 0.3185(3) 0.6666(2) 0.0576(7) Uani d . 1 1
H H1E 0.319(4) 0.340(4) 0.625(3) 0.063(13) Uiso d . 1 1
C C3E 0.2150(3) 0.3851(3) 0.4560(2) 0.0419(7) Uani d . 1 1
H H3E1 0.2817 0.3271 0.4387 0.050 Uiso calc R 1 1
H H3E2 0.2551 0.4653 0.4122 0.050 Uiso calc R 1 1
C C4E 0.0925(4) 0.3560(3) 0.4324(3) 0.0483(8) Uani d . 1 1
H H4E1 0.0530 0.2762 0.4748 0.072 Uiso calc R 1 1
H H4E2 0.1180 0.3584 0.3596 0.072 Uiso calc R 1 1
H H4E3 0.0271 0.4146 0.4474 0.072 Uiso calc R 1 1
O O2E 0.1861(2) 0.3825(2) 0.56062(18) 0.0436(5) Uani d . 1 1
H H2E 0.131(4) 0.329(4) 0.600(3) 0.056(12) Uiso d . 1 1

loop_
_atom_site_aniso_label
_atom_site_aniso_U_11
_atom_site_aniso_U_22
_atom_site_aniso_U_33
_atom_site_aniso_U_12
_atom_site_aniso_U_13
_atom_site_aniso_U_23
C1 0.0179(10) 0.0144(10) 0.0202(11) 0.0014(8) -0.0073(8) -0.0036(8)
C2 0.0186(10) 0.0173(10) 0.0221(11) 0.0024(8) -0.0057(9) -0.0038(9)
C3 0.0225(11) 0.0184(11) 0.0210(11) 0.0028(8) -0.0088(9) -0.0025(9)
C4 0.0210(11) 0.0171(11) 0.0248(12) 0.0021(8) -0.0088(9) -0.0026(9)
C5 0.0169(10) 0.0157(10) 0.0244(12) -0.0002(8) -0.0060(9) -0.0048(9)
C6 0.0203(11) 0.0130(10) 0.0201(11) 0.0014(8) -0.0064(9) -0.0034(8)
C7 0.0258(12) 0.0272(12) 0.0239(12) 0.0045(10) -0.0082(10) -0.0035(10)
C8 0.0355(14) 0.0364(15) 0.0242(13) 0.0058(11) -0.0151(11) -0.0041(11)
C9 0.0318(14) 0.0391(15) 0.0314(14) 0.0029(11) -0.0194(11) -0.0053(12)
C10 0.0229(12) 0.0284(13) 0.0300(13) 0.0023(10) -0.0118(10) -0.0034(10)
C11 0.0173(10) 0.0225(11) 0.0206(11) 0.0017(8) -0.0057(9) -0.0055(9)
C12 0.0162(10) 0.0185(11) 0.0206(11) 0.0015(8) -0.0052(8) -0.0058(9)
C13 0.0185(10) 0.0198(11) 0.0256(12) 0.0024(8) -0.0091(9) -0.0053(9)
C14 0.0210(11) 0.0230(12) 0.0267(12) 0.0053(9) -0.0091(9) -0.0083(10)
C15 0.0178(10) 0.0238(12) 0.0278(12) 0.0019(9) -0.0079(9) -0.0099(10)
C16 0.0255(12) 0.0344(14) 0.0301(14) 0.0027(10) -0.0030(10) -0.0131(11)
C17 0.0386(16) 0.0392(16) 0.0418(17) 0.0116(13) -0.0039(13) -0.0211(14)
C18 0.0453(17) 0.0292(15) 0.0471(18) 0.0155(12) -0.0113(14) -0.0167(13)
C19 0.0349(14) 0.0252(13) 0.0349(15) 0.0079(11) -0.0108(11) -0.0080(11)
C21 0.0154(10) 0.0189(11) 0.0234(11) 0.0004(8) -0.0038(8) -0.0074(9)
C22 0.0179(10) 0.0184(11) 0.0247(12) 0.0014(8) -0.0065(9) -0.0043(9)
C23 0.0201(11) 0.0275(13) 0.0276(13) -0.0035(9) -0.0042(9) -0.0078(10)
C24 0.0224(11) 0.0237(12) 0.0256(12) -0.0026(9) -0.0023(9) -0.0079(10)
C25 0.0193(11) 0.0197(11) 0.0227(12) 0.0022(8) -0.0006(9) -0.0069(9)
C26 0.0291(13) 0.0259(13) 0.0275(13) 0.0048(10) -0.0055(10) -0.0048(10)
C27 0.0418(16) 0.0249(13) 0.0324(15) 0.0093(11) -0.0030(12) -0.0036(11)
C28 0.0459(17) 0.0169(12) 0.0388(16) -0.0022(11) 0.0014(13) -0.0066(11)
C29 0.0333(14) 0.0278(14) 0.0358(15) -0.0069(11) -0.0012(11) -0.0128(12)
Cs1 0.02629(10) 0.02675(10) 0.02485(10) 0.00161(6) -0.01049(6) -0.00509(6)
O1 0.0181(8) 0.0271(9) 0.0194(8) 0.0011(6) -0.0046(6) -0.0032(7)
O2 0.0197(8) 0.0216(9) 0.0273(9) -0.0019(7) -0.0034(7) -0.0053(7)
O3 0.0224(8) 0.0179(8) 0.0249(9) 0.0026(7) -0.0096(7) -0.0066(7)
O4 0.0327(9) 0.0260(9) 0.0232(9) 0.0066(7) -0.0065(7) -0.0026(7)
O5 0.0154(7) 0.0229(8) 0.0191(8) 0.0000(6) -0.0040(6) -0.0050(6)
O6 0.0181(9) 0.0226(9) 0.0262(9) 0.0009(7) -0.0022(7) -0.0099(7)
O7 0.0199(9) 0.0219(9) 0.0353(10) 0.0055(7) -0.0085(7) -0.0064(8)
O8 0.0324(10) 0.0480(13) 0.0437(12) -0.0132(9) -0.0196(9) -0.0014(10)
C1A 0.0294(13) 0.0248(13) 0.0281(13) 0.0048(10) -0.0062(10) -0.0029(10)
C2A 0.0462(19) 0.0423(19) 0.056(2) 0.0219(15) 0.0086(16) 0.0148(16)
O1A 0.0236(9) 0.0261(9) 0.0361(10) 0.0034(7) -0.0023(8) -0.0003(8)
O2A 0.0249(9) 0.0228(9) 0.0331(10) 0.0031(7) -0.0015(7) -0.0019(8)
C1E 0.050(2) 0.068(3) 0.048(2) 0.0046(18) -0.0024(16) -0.0071(19)
C2E 0.092(3) 0.105(4) 0.049(2) 0.049(3) -0.025(2) -0.033(2)
O1E 0.0424(13) 0.0750(19) 0.0410(14) 0.0083(13) -0.0057(11) -0.0026(13)
C3E 0.0445(17) 0.0315(15) 0.0380(17) 0.0020(12) -0.0029(13) -0.0036(13)
C4E 0.055(2) 0.0434(18) 0.0427(18) 0.0000(15) -0.0115(15) -0.0115(15)
O2E 0.0448(13) 0.0393(12) 0.0366(12) -0.0098(10) -0.0067(10) -0.0015(10)

loop_
_atom_type_symbol
_atom_type_description
_atom_type_scat_dispersion_real
_atom_type_scat_dispersion_imag
_atom_type_scat_source
C C 0.0033 0.0016 'International Tables Vol C Tables 4.2.6.8 and 6.1.1.4'
H H 0.0000 0.0000 'International Tables Vol C Tables 4.2.6.8 and 6.1.1.4'
O O 0.0106 0.0060 'International Tables Vol C Tables 4.2.6.8 and 6.1.1.4'
Cs Cs -0.3680 2.1192 'International Tables Vol C Tables 4.2.6.8 and 6.1.1.4'

loop_
_geom_angle_atom_site_label_1
_geom_angle_atom_site_label_2
_geom_angle_atom_site_label_3
_geom_angle_site_symmetry_1
_geom_angle_site_symmetry_3
_geom_angle
C2 C1 C6 . . 117.4(2)
C2 C1 C12 . . 110.02(19)
C6 C1 C12 . . 132.4(2)
O1 C2 C1 . . 114.2(2)
O1 C2 C3 . . 121.7(2)
C1 C2 C3 . . 124.1(2)
C7 C3 C2 . . 122.5(2)
C7 C3 C4 . . 120.5(2)
C2 C3 C4 . . 117.0(2)
C5 C4 C10 . . 123.7(2)
C5 C4 C3 . . 118.6(2)
C10 C4 C3 . . 117.7(2)
C6 C5 C4 . . 120.9(2)
C6 C5 C22 . . 108.2(2)
C4 C5 C22 . . 130.6(2)
O5 C6 C5 . . 115.3(2)
O5 C6 C1 . . 122.8(2)
C5 C6 C1 . . 121.9(2)
C8 C7 C3 . . 119.9(2)
C8 C7 H7 . . 120.1
C3 C7 H7 . . 120.1
C7 C8 C9 . . 120.0(2)
C7 C8 H8 . . 120.0
C9 C8 H8 . . 120.0
C10 C9 C8 . . 121.6(2)
C10 C9 H9 . . 119.2
C8 C9 H9 . . 119.2
C9 C10 C4 . . 120.3(2)
C9 C10 H10 . . 119.9
C4 C10 H10 . . 119.9
O2 C11 O1 . . 108.65(18)
O2 C11 C15 . . 113.02(19)
O1 C11 C15 . . 107.72(19)
O2 C11 C12 . . 116.42(19)
O1 C11 C12 . . 106.32(17)
C15 C11 C12 . . 104.20(19)
O3 C12 C1 . . 114.48(18)
O3 C12 C13 . . 110.29(19)
C1 C12 C13 . . 110.50(18)
O3 C12 C11 . . 115.78(18)
C1 C12 C11 . . 100.72(18)
C13 C12 C11 . . 104.30(18)
O4 C13 C14 . . 127.9(2)
O4 C13 C12 . . 124.6(2)
C14 C13 C12 . . 107.4(2)
C15 C14 C19 . . 121.5(2)
C15 C14 C13 . . 110.2(2)
C19 C14 C13 . . 128.3(2)
C14 C15 C16 . . 120.6(2)
C14 C15 C11 . . 112.3(2)
C16 C15 C11 . . 127.1(2)
C17 C16 C15 . . 117.7(3)
C17 C16 H16 . . 121.1
C15 C16 H16 . . 121.1
C16 C17 C18 . . 121.7(3)
C16 C17 H17 . . 119.2
C18 C17 H17 . . 119.2
C19 C18 C17 . . 120.6(3)
C19 C18 H18 . . 119.7
C17 C18 H18 . . 119.7
C18 C19 C14 . . 117.9(3)
C18 C19 H19 . . 121.1
C14 C19 H19 . . 121.1
O6 C21 O5 . . 104.28(18)
O6 C21 C25 . . 114.35(19)
O5 C21 C25 . . 110.50(18)
O6 C21 C22 . . 115.48(19)
O5 C21 C22 . . 107.60(18)
C25 C21 C22 . . 104.53(18)
O7 C22 C5 . . 113.06(19)
O7 C22 C23 . . 108.95(19)
C5 C22 C23 . . 115.6(2)
O7 C22 C21 . . 115.02(19)
C5 C22 C21 . . 100.30(17)
C23 C22 C21 . . 103.53(19)
O8 C23 C24 . . 127.4(2)
O8 C23 C22 . . 125.3(2)
C24 C23 C22 . . 107.3(2)
C25 C24 C29 . . 120.6(3)
C25 C24 C23 . . 110.6(2)
C29 C24 C23 . . 128.8(2)
C26 C25 C24 . . 121.5(2)
C26 C25 C21 . . 127.6(2)
C24 C25 C21 . . 110.9(2)
C25 C26 C27 . . 117.3(3)
C25 C26 H26 . . 121.4
C27 C26 H26 . . 121.4
C26 C27 C28 . . 121.1(3)
C26 C27 H27 . . 119.5
C28 C27 H27 . . 119.5
C29 C28 C27 . . 121.5(3)
C29 C28 H28 . . 119.2
C27 C28 H28 . . 119.2
C28 C29 C24 . . 118.0(3)
C28 C29 H29 . . 121.0
C24 C29 H29 . . 121.0
O7 Cs1 O3 2_657 . 74.74(5)
O7 Cs1 O1E 2_657 . 110.43(6)
O3 Cs1 O1E . . 148.09(7)
O7 Cs1 O4 2_657 . 113.67(5)
O3 Cs1 O4 . . 54.35(5)
O1E Cs1 O4 . . 97.22(7)
O7 Cs1 O3 2_657 2_557 99.87(5)
O3 Cs1 O3 . 2_557 76.77(5)
O1E Cs1 O3 . 2_557 130.26(7)
O4 Cs1 O3 . 2_557 105.68(5)
O7 Cs1 O1A 2_657 . 143.97(5)
O3 Cs1 O1A . . 123.70(5)
O1E Cs1 O1A . . 71.34(6)
O4 Cs1 O1A . . 101.41(5)
O3 Cs1 O1A 2_557 . 61.26(5)
O7 Cs1 O5 2_657 . 58.07(5)
O3 Cs1 O5 . . 61.73(4)
O1E Cs1 O5 . . 93.43(6)
O4 Cs1 O5 . . 61.33(4)
O3 Cs1 O5 2_557 . 136.30(4)
O1A Cs1 O5 . . 156.10(4)
O7 Cs1 O2 2_657 2_557 95.85(5)
O3 Cs1 O2 . 2_557 124.63(4)
O1E Cs1 O2 . 2_557 86.84(7)
O4 Cs1 O2 . 2_557 146.21(5)
O3 Cs1 O2 2_557 2_557 50.73(4)
O1A Cs1 O2 . 2_557 48.17(5)
O5 Cs1 O2 . 2_557 152.22(4)
O7 Cs1 Cs1 2_657 2_557 86.79(4)
O3 Cs1 Cs1 . 2_557 38.81(3)
O1E Cs1 Cs1 . 2_557 162.27(5)
O4 Cs1 Cs1 . 2_557 78.79(4)
O3 Cs1 Cs1 2_557 2_557 37.97(3)
O1A Cs1 Cs1 . 2_557 92.36(3)
O5 Cs1 Cs1 . 2_557 99.56(3)
O2 Cs1 Cs1 2_557 2_557 87.23(3)
O7 Cs1 H3O 2_657 . 63.4(5)
O3 Cs1 H3O . . 11.5(5)
O1E Cs1 H3O . . 150.9(5)
O4 Cs1 H3O . . 63.9(5)
O3 Cs1 H3O 2_557 . 78.1(5)
O1A Cs1 H3O . . 131.6(5)
O5 Cs1 H3O . . 58.5(5)
O2 Cs1 H3O 2_557 . 121.5(5)
Cs1 Cs1 H3O 2_557 . 41.2(5)
C2 O1 C11 . . 107.60(17)
C11 O2 Cs1 . 2_557 123.60(14)
C11 O2 H2O . . 110(3)
Cs1 O2 H2O 2_557 . 68(3)
C12 O3 Cs1 . . 116.40(13)
C12 O3 Cs1 . 2_557 128.36(13)
Cs1 O3 Cs1 . 2_557 103.23(5)
C12 O3 H3O . . 105(2)
Cs1 O3 H3O . . 110(2)
Cs1 O3 H3O 2_557 . 90(2)
C13 O4 Cs1 . . 118.88(15)
C6 O5 C21 . . 106.32(17)
C6 O5 Cs1 . . 130.11(13)
C21 O5 Cs1 . . 122.45(12)
C21 O6 H6O . . 107(3)
C22 O7 Cs1 . 2_657 156.51(16)
C22 O7 H7O . . 104(3)
Cs1 O7 H7O 2_657 . 92(3)
O1A C1A O2A . . 124.0(2)
O1A C1A C2A . . 118.1(2)
O2A C1A C2A . . 118.0(2)
C1A C2A H2A1 . . 109.5
C1A C2A H2A2 . . 109.5
H2A1 C2A H2A2 . . 109.5
C1A C2A H2A3 . . 109.5
H2A1 C2A H2A3 . . 109.5
H2A2 C2A H2A3 . . 109.5
C1A O1A Cs1 . . 114.97(17)
O1E C1E C2E . . 110.5(4)
O1E C1E H1E1 . . 109.6
C2E C1E H1E1 . . 109.6
O1E C1E H1E2 . . 109.6
C2E C1E H1E2 . . 109.6
H1E1 C1E H1E2 . . 108.1
C1E C2E H2E1 . . 109.5
C1E C2E H2E2 . . 109.5
H2E1 C2E H2E2 . . 109.5
C1E C2E H2E3 . . 109.5
H2E1 C2E H2E3 . . 109.5
H2E2 C2E H2E3 . . 109.5
C1E O1E Cs1 . . 131.0(2)
C1E O1E H1E . . 101(3)
Cs1 O1E H1E . . 111(3)
O2E C3E C4E . . 112.8(3)
O2E C3E H3E1 . . 109.0
C4E C3E H3E1 . . 109.0
O2E C3E H3E2 . . 109.0
C4E C3E H3E2 . . 109.0
H3E1 C3E H3E2 . . 107.8
C3E C4E H4E1 . . 109.5
C3E C4E H4E2 . . 109.5
H4E1 C4E H4E2 . . 109.5
C3E C4E H4E3 . . 109.5
H4E1 C4E H4E3 . . 109.5
H4E2 C4E H4E3 . . 109.5
C3E O2E H1E . . 120.1(14)
C3E O2E H2E . . 113(3)
H1E O2E H2E . . 96(3)

loop_
_geom_bond_atom_site_label_1
_geom_bond_atom_site_label_2
_geom_bond_site_symmetry_2
_geom_bond_distance
C1 C2 . 1.369(3)
C1 C6 . 1.399(3)
C1 C12 . 1.504(3)
C2 O1 . 1.360(3)
C2 C3 . 1.423(3)
C3 C7 . 1.409(3)
C3 C4 . 1.434(3)
C4 C5 . 1.417(3)
C4 C10 . 1.422(3)
C5 C6 . 1.377(3)
C5 C22 . 1.512(3)
C6 O5 . 1.364(3)
C7 C8 . 1.369(4)
C7 H7 . 0.9500
C8 C9 . 1.412(4)
C8 H8 . 0.9500
C9 C10 . 1.361(4)
C9 H9 . 0.9500
C10 H10 . 0.9500
C11 O2 . 1.368(3)
C11 O1 . 1.474(3)
C11 C15 . 1.503(3)
C11 C12 . 1.584(3)
C12 O3 . 1.402(3)
C12 C13 . 1.539(3)
C13 O4 . 1.207(3)
C13 C14 . 1.478(3)
C14 C15 . 1.385(4)
C14 C19 . 1.392(4)
C15 C16 . 1.390(3)
C16 C17 . 1.383(4)
C16 H16 . 0.9500
C17 C18 . 1.391(5)
C17 H17 . 0.9500
C18 C19 . 1.379(4)
C18 H18 . 0.9500
C19 H19 . 0.9500
C21 O6 . 1.385(3)
C21 O5 . 1.452(3)
C21 C25 . 1.508(3)
C21 C22 . 1.572(3)
C22 O7 . 1.405(3)
C22 C23 . 1.540(3)
C23 O8 . 1.207(3)
C23 C24 . 1.472(4)
C24 C25 . 1.389(4)
C24 C29 . 1.398(4)
C25 C26 . 1.387(4)
C26 C27 . 1.392(4)
C26 H26 . 0.9500
C27 C28 . 1.392(5)
C27 H27 . 0.9500
C28 C29 . 1.368(5)
C28 H28 . 0.9500
C29 H29 . 0.9500
Cs1 O7 2_657 3.0101(18)
Cs1 O3 . 3.1163(18)
Cs1 O1E . 3.121(3)
Cs1 O4 . 3.1441(18)
Cs1 O3 2_557 3.1744(17)
Cs1 O1A . 3.257(2)
Cs1 O5 . 3.3263(16)
Cs1 O2 2_557 3.3650(19)
Cs1 Cs1 2_557 4.9310(5)
Cs1 H3O . 3.43(3)
O2 Cs1 2_557 3.3650(19)
O2 H2O . 0.72(4)
O3 Cs1 2_557 3.1744(17)
O3 H3O . 0.72(3)
O6 H6O . 0.68(4)
O7 Cs1 2_657 3.0101(18)
O7 H7O . 0.70(4)
C1A O1A . 1.258(3)
C1A O2A . 1.261(3)
C1A C2A . 1.507(4)
C2A H2A1 . 0.9800
C2A H2A2 . 0.9800
C2A H2A3 . 0.9800
C1E O1E . 1.424(4)
C1E C2E . 1.462(6)
C1E H1E1 . 0.9900
C1E H1E2 . 0.9900
C2E H2E1 . 0.9800
C2E H2E2 . 0.9800
C2E H2E3 . 0.9800
O1E H1E . 0.84(4)
C3E O2E . 1.420(4)
C3E C4E . 1.509(5)
C3E H3E1 . 0.9900
C3E H3E2 . 0.9900
C4E H4E1 . 0.9800
C4E H4E2 . 0.9800
C4E H4E3 . 0.9800
O2E H1E . 1.92(5)
O2E H2E . 0.82(4)

loop_
_geom_hbond_atom_site_label_D
_geom_hbond_atom_site_label_H
_geom_hbond_atom_site_label_A
_geom_hbond_site_symmetry_A
_geom_hbond_distance_DH
_geom_hbond_distance_HA
_geom_hbond_distance_DA
_geom_hbond_angle_DHA
O2 H2O O1A 2_557 0.72(4) 1.98(4) 2.704(3) 175(4)
O3 H3O O2A 2_557 0.72(3) 1.92(3) 2.643(3) 179(4)
O6 H6O O2A 1_655 0.68(4) 1.98(4) 2.650(3) 175(4)
O7 H7O O6 2_657 0.70(4) 2.10(4) 2.798(3) 173(4)
O1E H1E O2E . 0.84(4) 1.92(5) 2.747(4) 166(4)
O2E H2E O1A . 0.82(4) 1.93(4) 2.736(3) 170(4)

_cod_database_fobs_code 2241709
